data_4100221
loop_
_publ_author_name
'Periana, R. A.'
'Bhalla, G'

_journal_name_full 'Journal of the American Chemical Society'
_journal_paper_doi 10.1021/ja051532o
_journal_year 2005
_chemical_formula_sum 'C23 H28 Ir N O4'
_chemical_formula_weight 574.66
_space_group_IT_number 14
_symmetry_cell_setting monoclinic
_symmetry_space_group_name_Hall '-P 2yn'
_symmetry_space_group_name_H-M 'P 1 21/n 1'
_cell_angle_alpha 90.00
_cell_angle_beta 96.132(2)
_cell_angle_gamma 90.00
_cell_formula_units_Z 4
_cell_length_a 8.3752(12)
_cell_length_b 19.188(3)
_cell_length_c 14.088(2)
_cell_measurement_temperature 153(2)
_cell_volume 2251.0(6)
_diffrn_ambient_temperature 153(2)
_exptl_crystal_density_diffrn 1.696
_exptl_crystal_density_meas 0
_cod_depositor_comments
;
The following automatic conversions were performed:
'_symmetry_cell_setting' value 'Monoclinic' changed to 'monoclinic'
according to '/home/saulius/struct/CIF-dictionaries/cif_core.dic'
dictionary named 'cif_core.dic' version 2.4.1 from 2010-06-29.

Automatic conversion script
Id: cif_fix_enum 1527 2010-12-29 10:47:43Z saulius 
;
_cod_original_sg_symbol_H-M 'P 21/n'
_cod_database_code 4100221

loop_
_symmetry_equiv_pos_as_xyz
'x, y, z'
'-x+1/2, y+1/2, -z+1/2'
'-x, -y, -z'
'x-1/2, -y-1/2, z-1/2'

loop_
_atom_site_label
_atom_site_type_symbol
_atom_site_fract_x
_atom_site_fract_y
_atom_site_fract_z
_atom_site_U_iso_or_equiv
_atom_site_adp_type
_atom_site_occupancy
_atom_site_symmetry_multiplicity
_atom_site_calc_flag
_atom_site_refinement_flags
_atom_site_disorder_assembly
_atom_site_disorder_group
Ir1 Ir 1.02343(4) 0.12506(2) 0.33167(2) 0.03335(14) Uani 1 1 d . . .
O1 O 1.1342(9) 0.1313(3) 0.4652(5) 0.0436(16) Uani 1 1 d . . .
O2 O 1.1984(8) 0.1756(3) 0.2711(5) 0.0399(16) Uani 1 1 d . . .
O3 O 0.8502(7) 0.0752(3) 0.3933(4) 0.0336(14) Uani 1 1 d . . .
O4 O 0.9094(7) 0.1200(3) 0.1983(4) 0.0337(13) Uani 1 1 d . . .
N1 N 1.1402(8) 0.0264(4) 0.3113(5) 0.0329(16) Uani 1 1 d . . .
C1 C 1.3170(15) 0.1714(7) 0.5919(8) 0.068(4) Uani 1 1 d . . .
H1A H 1.3801 0.2140 0.6048 0.101 Uiso 1 1 calc R . .
H1B H 1.3829 0.1308 0.6123 0.101 Uiso 1 1 calc R . .
H1C H 1.2222 0.1728 0.6270 0.101 Uiso 1 1 calc R . .
C2 C 1.2639(13) 0.1662(6) 0.4853(8) 0.048(3) Uani 1 1 d . . .
C3 C 1.3546(12) 0.1984(5) 0.4190(8) 0.048(3) Uani 1 1 d . . .
H3 H 1.4505 0.2210 0.4448 0.058 Uiso 1 1 calc R . .
C4 C 1.3208(11) 0.2012(5) 0.3204(8) 0.042(2) Uani 1 1 d . . .
C5 C 1.4395(12) 0.2377(5) 0.2647(9) 0.055(3) Uani 1 1 d . . .
H5A H 1.5415 0.2122 0.2716 0.082 Uiso 1 1 calc R . .
H5B H 1.4570 0.2853 0.2891 0.082 Uiso 1 1 calc R . .
H5C H 1.3973 0.2395 0.1971 0.082 Uiso 1 1 calc R . .
C6 C 0.5942(12) 0.0288(5) 0.4064(8) 0.051(3) Uani 1 1 d . . .
H6A H 0.6411 -0.0135 0.4370 0.076 Uiso 1 1 calc R . .
H6B H 0.4965 0.0166 0.3652 0.076 Uiso 1 1 calc R . .
H6C H 0.5676 0.0616 0.4556 0.076 Uiso 1 1 calc R . .
C7 C 0.7155(11) 0.0624(5) 0.3464(7) 0.038(2) Uani 1 1 d . . .
C8 C 0.6694(11) 0.0728(5) 0.2504(7) 0.039(2) Uani 1 1 d . . .
H8 H 0.5618 0.0611 0.2281 0.047 Uiso 1 1 calc R . .
C9 C 0.7648(11) 0.0990(5) 0.1822(6) 0.033(2) Uani 1 1 d . . .
C10 C 0.6908(13) 0.1041(6) 0.0801(7) 0.049(3) Uani 1 1 d . . .
H10A H 0.7475 0.1397 0.0467 0.074 Uiso 1 1 calc R . .
H10B H 0.5774 0.1171 0.0788 0.074 Uiso 1 1 calc R . .
H10C H 0.6994 0.0590 0.0485 0.074 Uiso 1 1 calc R . .
C11 C 1.1328(11) -0.0277(5) 0.3712(7) 0.038(2) Uani 1 1 d . . .
H11 H 1.0780 -0.0210 0.4261 0.045 Uiso 1 1 calc R . .
C12 C 1.1989(12) -0.0917(5) 0.3582(8) 0.045(2) Uani 1 1 d . . .
H12 H 1.1926 -0.1275 0.4042 0.054 Uiso 1 1 calc R . .
C13 C 1.2749(13) -0.1035(6) 0.2773(9) 0.053(3) Uani 1 1 d . . .
H13 H 1.3193 -0.1478 0.2653 0.063 Uiso 1 1 calc R . .
C14 C 1.2841(12) -0.0487(5) 0.2147(8) 0.048(3) Uani 1 1 d . . .
H14 H 1.3363 -0.0546 0.1586 0.057 Uiso 1 1 calc R . .
C15 C 1.2188(11) 0.0130(5) 0.2336(7) 0.040(2) Uani 1 1 d . . .
H15 H 1.2281 0.0499 0.1896 0.048 Uiso 1 1 calc R . .
C16 C 0.9052(16) 0.2114(6) 0.3479(8) 0.069(4) Uani 1 1 d . . .
H16A H 0.8909 0.2336 0.2841 0.083 Uiso 1 1 calc R . .
H16B H 0.7968 0.1969 0.3620 0.083 Uiso 1 1 calc R . .
C17 C 0.9539(14) 0.2691(6) 0.4169(9) 0.067(4) Uani 1 1 d . . .
H17A H 1.0513 0.2916 0.3970 0.081 Uiso 1 1 calc R . .
H17B H 0.9835 0.2482 0.4806 0.081 Uiso 1 1 calc R . .
C18 C 0.8292(13) 0.3249(5) 0.4265(7) 0.045(2) Uani 1 1 d . . .
C19 C 0.7916(12) 0.3734(5) 0.3569(7) 0.048(2) Uani 1 1 d . . .
H19 H 0.8527 0.3747 0.3039 0.057 Uiso 1 1 calc R . .
C20 C 0.6697(14) 0.4202(5) 0.3604(9) 0.055(3) Uani 1 1 d . . .
H20 H 0.6442 0.4522 0.3096 0.066 Uiso 1 1 calc R . .
C21 C 0.5835(15) 0.4202(7) 0.4394(10) 0.069(4) Uani 1 1 d . . .
H21 H 0.5001 0.4533 0.4436 0.083 Uiso 1 1 calc R . .
C22 C 0.6178(14) 0.3736(7) 0.5100(8) 0.061(3) Uani 1 1 d . . .
H22 H 0.5583 0.3735 0.5637 0.073 Uiso 1 1 calc R . .
C23 C 0.7395(13) 0.3262(6) 0.5040(7) 0.050(3) Uani 1 1 d . . .
H23 H 0.7628 0.2935 0.5542 0.060 Uiso 1 1 calc R . .

loop_
_atom_site_aniso_label
_atom_site_aniso_U_11
_atom_site_aniso_U_22
_atom_site_aniso_U_33
_atom_site_aniso_U_23
_atom_site_aniso_U_13
_atom_site_aniso_U_12
Ir1 0.02290(19) 0.0413(2) 0.0344(2) -0.00089(16) -0.00361(13) 0.00166(16)
O1 0.043(4) 0.049(4) 0.036(4) -0.002(3) -0.011(3) 0.014(3)
O2 0.031(4) 0.037(3) 0.050(4) 0.007(3) -0.005(3) -0.006(3)
O3 0.019(3) 0.052(4) 0.030(3) 0.003(3) 0.003(2) 0.012(3)
O4 0.023(3) 0.047(4) 0.029(3) 0.002(3) -0.003(2) -0.003(3)
N1 0.017(4) 0.047(4) 0.034(4) 0.001(3) -0.002(3) -0.001(3)
C1 0.052(8) 0.097(9) 0.047(7) -0.017(6) -0.024(6) 0.014(7)
C2 0.034(6) 0.054(6) 0.052(7) -0.012(5) -0.019(5) 0.020(5)
C3 0.024(5) 0.051(6) 0.066(7) -0.010(5) -0.014(5) 0.007(4)
C4 0.018(5) 0.042(5) 0.065(7) -0.008(5) -0.003(4) 0.001(4)
C5 0.029(6) 0.042(6) 0.092(9) 0.001(6) -0.003(5) -0.010(4)
C6 0.035(6) 0.066(7) 0.054(7) 0.019(5) 0.017(5) -0.005(5)
C7 0.030(5) 0.045(5) 0.042(6) -0.005(4) 0.012(4) 0.006(4)
C8 0.021(5) 0.055(6) 0.043(6) -0.002(5) 0.009(4) 0.000(4)
C9 0.020(5) 0.040(5) 0.038(5) 0.002(4) -0.002(4) -0.001(4)
C10 0.031(6) 0.078(7) 0.037(6) -0.001(5) -0.008(4) -0.003(5)
C11 0.029(5) 0.047(5) 0.036(5) -0.001(4) -0.002(4) -0.005(4)
C12 0.035(6) 0.044(5) 0.053(6) -0.002(5) -0.005(5) -0.006(4)
C13 0.028(5) 0.049(6) 0.078(8) -0.020(6) -0.007(5) 0.006(4)
C14 0.028(5) 0.062(7) 0.053(6) -0.020(5) 0.004(5) -0.002(5)
C15 0.026(5) 0.061(6) 0.033(5) 0.000(5) 0.002(4) 0.000(5)
C16 0.081(9) 0.090(9) 0.037(6) -0.022(6) 0.005(6) -0.045(7)
C17 0.045(7) 0.079(8) 0.075(9) -0.023(7) -0.012(6) 0.018(6)
C18 0.047(6) 0.045(6) 0.043(6) -0.015(5) -0.003(5) 0.011(5)
C19 0.035(5) 0.063(6) 0.046(6) -0.009(6) 0.015(4) -0.005(5)
C20 0.049(7) 0.037(6) 0.076(8) -0.003(5) -0.006(6) 0.000(5)
C21 0.042(7) 0.075(8) 0.088(10) -0.049(8) -0.006(6) 0.022(6)
C22 0.037(6) 0.096(9) 0.049(7) -0.015(7) 0.005(5) 0.002(7)
C23 0.042(6) 0.072(7) 0.036(6) -0.008(5) -0.002(5) -0.002(6)

loop_
_geom_bond_atom_site_label_1
_geom_bond_atom_site_label_2
_geom_bond_distance
_geom_bond_site_symmetry_2
_geom_bond_publ_flag
Ir1 C16 1.956(13) . ?
Ir1 O1 2.010(6) . ?
Ir1 O3 2.011(6) . ?
Ir1 O4 2.017(6) . ?
Ir1 O2 2.021(6) . ?
Ir1 N1 2.165(7) . ?
O1 C2 1.281(12) . ?
O2 C4 1.273(11) . ?
O3 C7 1.269(11) . ?
O4 C9 1.274(10) . ?
N1 C11 1.342(11) . ?
N1 C15 1.360(11) . ?
C1 C2 1.523(14) . ?
C2 C3 1.409(15) . ?
C3 C4 1.388(14) . ?
C4 C5 1.503(13) . ?
C6 C7 1.532(12) . ?
C7 C8 1.380(13) . ?
C8 C9 1.406(12) . ?
C9 C10 1.507(12) . ?
C11 C12 1.368(13) . ?
C12 C13 1.382(15) . ?
C13 C14 1.381(14) . ?
C14 C15 1.342(13) . ?
C16 C17 1.500(14) . ?
C17 C18 1.512(14) . ?
C18 C19 1.364(14) . ?
C18 C23 1.391(14) . ?
C19 C20 1.364(14) . ?
C20 C21 1.391(16) . ?
C21 C22 1.345(17) . ?
C22 C23 1.375(15) . ?
